data_2241863
loop_
_publ_author_name
'Pinto, Miguel'
'Chakraborty, Indranil'
'Mascharak, Pradip'

_publ_section_title
;
 Synthesis and crystal structure of
 bis(1-{[(quinolin-8-yl)imino]methyl}pyrene-\k^2^<i>N</i>,<i>N</i>')silver(I)
 trifluoromethanesulfonate
;
_journal_coeditor_code WM5314
_journal_issue 10
_journal_name_full 'Acta Crystallographica Section E'
_journal_page_first 1495
_journal_page_last 1498
_journal_paper_doi 10.1107/S205698901601519X
_journal_volume 72
_journal_year 2016
_chemical_formula_iupac '[Ag (C26 H16 N2)2] C F3 S O3'
_chemical_formula_moiety 'C52 H32 Ag N4 +, C F3 O3 S -'
_chemical_formula_sum 'C53 H32 Ag F3 N4 O3 S'
_chemical_formula_weight 969.75
_chemical_name_systematic
;
Bis(1-{[(quinolin-8-yl)imino]methyl}pyrene-\k^2^<i>N</i>,<i>N</i>')silver(I)
trifluoromethanesulfonate
;
_space_group_crystal_system monoclinic
_space_group_IT_number 14
_space_group_name_Hall '-P 2ybc'
_space_group_name_H-M_alt 'P 1 21/c 1'
_symmetry_space_group_name_Hall '-P 2ybc'
_symmetry_space_group_name_H-M 'P 1 21/c 1'
_atom_sites_solution_hydrogens geom
_atom_sites_solution_primary direct
_audit_creation_method
;
Olex2 1.2
(compiled 2016.02.16 svn.r3265 for OlexSys, GUI svn.r5155)
;
_cell_angle_alpha 90
_cell_angle_beta 110.8870(10)
_cell_angle_gamma 90
_cell_formula_units_Z 4
_cell_length_a 17.1320(10)
_cell_length_b 13.6108(8)
_cell_length_c 18.9712(11)
_cell_measurement_reflns_used 3637
_cell_measurement_temperature 273(2)
_cell_measurement_theta_max 18.259
_cell_measurement_theta_min 2.494
_cell_volume 4133.0(4)
_computing_cell_refinement
;
SAINT (Bruker, 2012)
;
_computing_data_collection
;
APEX2 (Bruker, 2012)
;
_computing_data_reduction
;
SAINT (Bruker, 2012)
;
_computing_molecular_graphics
;
XP in SHELXTL (Sheldrick, 2008) and CrystalMaker (Palmer, 2014)
;
_computing_publication_material
;
<i>OLEX2</i> (Dolomanov <i>et al.</i>,  2009)
;
_computing_structure_refinement
;
<i>SHELXL2014</i> (Sheldrick, 2015<i>b</i>)
;
_computing_structure_solution
;
<i>SHELXT2014</i> (Sheldrick, 2015<i>a</i>)
;
_diffrn_ambient_temperature 273.15
_diffrn_measured_fraction_theta_full 0.982
_diffrn_measured_fraction_theta_max 0.982
_diffrn_measurement_device_type 'Bruker APEXII CCD'
_diffrn_measurement_method '\w scans'
_diffrn_radiation_type MoK\a
_diffrn_radiation_wavelength 0.71073
_diffrn_reflns_av_R_equivalents 0.0844
_diffrn_reflns_limit_h_max 20
_diffrn_reflns_limit_h_min -20
_diffrn_reflns_limit_k_max 16
_diffrn_reflns_limit_k_min -16
_diffrn_reflns_limit_l_max 22
_diffrn_reflns_limit_l_min -22
_diffrn_reflns_number 35302
_diffrn_reflns_theta_full 25.320
_diffrn_reflns_theta_max 25.320
_diffrn_reflns_theta_min 2.494
_exptl_absorpt_coefficient_mu 0.605
_exptl_absorpt_correction_T_max 0.7452
_exptl_absorpt_correction_T_min 0.6272
_exptl_absorpt_correction_type multi-scan
_exptl_absorpt_process_details
;
(<i>SADABS</i>; Bruker, 2012)
;
_exptl_crystal_colour yellow
_exptl_crystal_density_diffrn 1.558
_exptl_crystal_description block
_exptl_crystal_F_000 1968
_exptl_crystal_size_max 0.15
_exptl_crystal_size_mid 0.07
_exptl_crystal_size_min 0.03
_refine_diff_density_max 0.598
_refine_diff_density_min -0.536
_refine_ls_extinction_coef 0.0017(3)
_refine_ls_extinction_expression Fc^*^=kFc[1+0.001xFc^2^\l^3^/sin(2\q)]^-1/4^
_refine_ls_extinction_method
;
SHELXL-2014/7 (Sheldrick 2014
;
_refine_ls_goodness_of_fit_ref 1.028
_refine_ls_hydrogen_treatment constr
_refine_ls_matrix_type full
_refine_ls_number_parameters 587
_refine_ls_number_reflns 7406
_refine_ls_number_restraints 598
_refine_ls_restrained_S_all 1.060
_refine_ls_R_factor_all 0.1110
_refine_ls_R_factor_gt 0.0584
_refine_ls_shift/su_max 0.001
_refine_ls_shift/su_mean 0.000
_refine_ls_structure_factor_coef Fsqd
_refine_ls_weighting_details 'w=1/[\s^2^(Fo^2^)+(0.0931P)^2^] where P=(Fo^2^+2Fc^2^)/3'
_refine_ls_weighting_scheme calc
_refine_ls_wR_factor_gt 0.1489
_refine_ls_wR_factor_ref 0.1813
_reflns_number_gt 4227
_reflns_number_total 7406
_reflns_threshold_expression 'I > 2\s(I)'
_cod_data_source_file wm5314sup1.cif
_cod_data_source_block I
_cod_database_code 2241863
_shelx_space_group_comment
;
The symmetry employed for this shelxl refinement is uniquely defined
by the following loop, which should always be used as a source of
symmetry information in preference to the above space-group names.
They are only intended as comments.
;

loop_
_space_group_symop_operation_xyz
'x, y, z'
'-x, y+1/2, -z+1/2'
'-x, -y, -z'
'x, -y-1/2, z-1/2'

loop_
_atom_site_type_symbol
_atom_site_label
_atom_site_fract_x
_atom_site_fract_y
_atom_site_fract_z
_atom_site_U_iso_or_equiv
_atom_site_adp_type
_atom_site_calc_flag
_atom_site_occupancy
Ag Ag1 0.16881(3) 0.57600(3) 0.42954(2) 0.0629(2) Uani d 1
N N3 0.2384(3) 0.6205(3) 0.5499(2) 0.0534(11) Uani d 1
N N1 0.0647(3) 0.5949(3) 0.3193(2) 0.0501(10) Uani d 1
N N4 0.1663(3) 0.4387(3) 0.5090(2) 0.0542(11) Uani d 1
N N2 0.2312(3) 0.5968(3) 0.3356(2) 0.0507(10) Uani d 1
C C24 0.3877(3) 0.5755(4) 0.4763(3) 0.0488(12) Uani d 1
C C25 0.4482(3) 0.5944(4) 0.5490(3) 0.0558(13) Uani d 1
C C51 0.0012(3) 0.3458(3) 0.2843(3) 0.0518(12) Uani d 1
C C4 0.0211(4) 0.5902(3) 0.1821(3) 0.0583(14) Uani d 1
C C9 0.0843(3) 0.5942(3) 0.2556(3) 0.0499(12) Uani d 1
C C50 0.0659(3) 0.3530(3) 0.3558(3) 0.0501(12) Uani d 1
C C23 0.3550(3) 0.4777(4) 0.4605(3) 0.0525(13) Uani d 1
H H23 0.3178 0.4627 0.4124 0.063 Uiso calc 1
C C11 0.3654(3) 0.6531(4) 0.4234(3) 0.0523(12) Uani d 1
C C3 -0.0622(4) 0.5898(4) 0.1778(4) 0.0682(16) Uani d 1
H H3 -0.1050 0.5872 0.1309 0.082 Uiso calc 1
C C35 0.2569(3) 0.5489(4) 0.6040(3) 0.0514(12) Uani d 1
C C52 0.0219(3) 0.3404(3) 0.2178(3) 0.0553(13) Uani d 1
C C2 -0.0806(4) 0.5930(4) 0.2405(4) 0.0716(17) Uani d 1
H H2 -0.1359 0.5941 0.2376 0.086 Uiso calc 1
C C49 0.1512(3) 0.3484(4) 0.3605(3) 0.0545(13) Uani d 1
H H49 0.1938 0.3495 0.4076 0.065 Uiso calc 1
C C27 0.2729(3) 0.7083(4) 0.5691(3) 0.0618(15) Uani d 1
H H27 0.2599 0.7572 0.5324 0.074 Uiso calc 1
C C47 0.1073(4) 0.3406(4) 0.2239(3) 0.0594(13) Uani d 1
C C1 -0.0154(4) 0.5946(4) 0.3103(4) 0.0623(15) Uani d 1
H H1 -0.0293 0.5956 0.3534 0.075 Uiso calc 1
C C21 0.4332(3) 0.4254(4) 0.5877(3) 0.0593(14) Uani d 1
C C8 0.1705(3) 0.5955(3) 0.2629(3) 0.0512(12) Uani d 1
C C26 0.4708(3) 0.5186(4) 0.6047(3) 0.0568(13) Uani d 1
C C22 0.3767(3) 0.4072(4) 0.5136(3) 0.0593(14) Uani d 1
H H22 0.3540 0.3447 0.5013 0.071 Uiso calc 1
C C38 -0.0409(3) 0.3561(4) 0.4127(3) 0.0665(16) Uani d 1
H H38 -0.0553 0.3579 0.4555 0.080 Uiso calc 1
C C37 0.0425(3) 0.3630(4) 0.4205(3) 0.0551(13) Uani d 1
C C48 0.1704(3) 0.3424(4) 0.2978(3) 0.0612(14) Uani d 1
H H48 0.2263 0.3393 0.3025 0.073 Uiso calc 1
C C34 0.2188(3) 0.4562(4) 0.5850(3) 0.0568(13) Uani d 1
C C14 0.4859(3) 0.6873(5) 0.5674(3) 0.0659(15) Uani d 1
C C40 -0.0837(3) 0.3446(4) 0.2778(3) 0.0592(14) Uani d 1
C C28 0.3280(3) 0.7312(5) 0.6420(3) 0.0701(16) Uani d 1
H H28 0.3504 0.7940 0.6533 0.084 Uiso calc 1
C C10 0.2978(3) 0.6468(4) 0.3491(3) 0.0571(14) Uani d 1
H H10 0.3042 0.6817 0.3094 0.069 Uiso calc 1
C C5 0.0460(5) 0.5865(4) 0.1188(3) 0.0726(17) Uani d 1
H H5 0.0057 0.5855 0.0706 0.087 Uiso calc 1
C C12 0.4057(4) 0.7427(4) 0.4422(4) 0.0702(16) Uani d 1
H H12 0.3930 0.7923 0.4061 0.084 Uiso calc 1
C C36 0.1001(3) 0.3865(4) 0.4959(3) 0.0617(14) Uani d 1
H H36 0.0884 0.3624 0.5369 0.074 Uiso calc 1
C C6 0.1272(5) 0.5843(4) 0.1275(3) 0.0796(18) Uani d 1
H H6 0.1419 0.5796 0.0849 0.096 Uiso calc 1
C C43 -0.0416(4) 0.3368(4) 0.1457(3) 0.0679(15) Uani d 1
C C39 -0.1028(4) 0.3465(4) 0.3430(4) 0.0701(16) Uani d 1
H H39 -0.1582 0.3413 0.3394 0.084 Uiso calc 1
C C7 0.1901(4) 0.5889(4) 0.1982(3) 0.0649(15) Uani d 1
H H7 0.2458 0.5877 0.2022 0.078 Uiso calc 1
C C46 0.1265(4) 0.3377(4) 0.1576(3) 0.0738(16) Uani d 1
H H46 0.1818 0.3394 0.1604 0.089 Uiso calc 1
C C20 0.4531(4) 0.3517(5) 0.6449(4) 0.0767(17) Uani d 1
H H20 0.4287 0.2898 0.6345 0.092 Uiso calc 1
C C29 0.3478(3) 0.6613(5) 0.6949(3) 0.0708(16) Uani d 1
H H29 0.3854 0.6753 0.7430 0.085 Uiso calc 1
C C30 0.3127(3) 0.5674(5) 0.6789(3) 0.0616(14) Uani d 1
C C41 -0.1471(4) 0.3425(4) 0.2036(4) 0.0736(16) Uani d 1
H H41 -0.2031 0.3437 0.1986 0.088 Uiso calc 1
C C42 -0.1271(4) 0.3387(4) 0.1413(4) 0.0787(17) Uani d 1
H H42 -0.1696 0.3374 0.0942 0.094 Uiso calc 1
C C13 0.4634(4) 0.7603(5) 0.5121(4) 0.0780(17) Uani d 1
H H13 0.4882 0.8220 0.5231 0.094 Uiso calc 1
C C31 0.3279(4) 0.4912(5) 0.7325(3) 0.0789(18) Uani d 1
H H31 0.3634 0.5023 0.7819 0.095 Uiso calc 1
C C17 0.5302(3) 0.5385(5) 0.6787(3) 0.0716(16) Uani d 1
C C44 -0.0196(5) 0.3334(4) 0.0827(4) 0.0834(18) Uani d 1
H H44 -0.0614 0.3318 0.0352 0.100 Uiso calc 1
C C18 0.5467(4) 0.4642(6) 0.7317(4) 0.0867(19) Uani d 1
H H18 0.5848 0.4760 0.7800 0.104 Uiso calc 1
C C19 0.5093(4) 0.3742(6) 0.7158(4) 0.092(2) Uani d 1
H H19 0.5219 0.3269 0.7537 0.110 Uiso calc 1
C C45 0.0616(5) 0.3323(5) 0.0877(4) 0.089(2) Uani d 1
H H45 0.0741 0.3279 0.0440 0.107 Uiso calc 1
C C16 0.5670(4) 0.6338(6) 0.6939(4) 0.0846(18) Uani d 1
H H16 0.6064 0.6475 0.7413 0.102 Uiso calc 1
C C33 0.2366(4) 0.3821(5) 0.6390(3) 0.0767(18) Uani d 1
H H33 0.2126 0.3202 0.6267 0.092 Uiso calc 1
C C15 0.5460(4) 0.7034(6) 0.6414(4) 0.0836(19) Uani d 1
H H15 0.5713 0.7647 0.6531 0.100 Uiso calc 1
C C32 0.2919(4) 0.4028(6) 0.7128(4) 0.091(2) Uani d 1
H H32 0.3037 0.3535 0.7491 0.109 Uiso calc 1
O O3 0.8030(4) 0.9279(7) 0.4993(4) 0.201(4) Uani d 1
O O2 0.6998(7) 1.0435(7) 0.4268(5) 0.227(4) Uani d 1
O O1 0.6838(6) 0.8797(8) 0.3980(5) 0.226(4) Uani d 1
S S1 0.72380(15) 0.9402(2) 0.45628(13) 0.1150(8) Uani d 1
C C53 0.6710(9) 0.9393(10) 0.5169(9) 0.159(4) Uani d 1
F F2 0.6754(6) 0.8555(6) 0.5521(5) 0.248(4) Uani d 1
F F1 0.6960(7) 0.9994(8) 0.5715(5) 0.265(4) Uani d 1
F F3 0.5898(6) 0.9540(8) 0.4846(7) 0.282(5) Uani d 1

loop_
_atom_site_aniso_label
_atom_site_aniso_U_11
_atom_site_aniso_U_22
_atom_site_aniso_U_33
_atom_site_aniso_U_12
_atom_site_aniso_U_13
_atom_site_aniso_U_23
Ag1 0.0616(3) 0.0814(4) 0.0401(3) -0.0132(2) 0.0113(2) 0.0016(2)
N3 0.050(3) 0.065(3) 0.043(2) -0.006(2) 0.0139(19) -0.008(2)
N1 0.051(2) 0.042(2) 0.054(2) 0.0020(18) 0.0144(19) -0.0029(19)
N4 0.048(2) 0.060(3) 0.052(2) -0.0033(19) 0.0148(19) 0.000(2)
N2 0.052(2) 0.052(3) 0.045(2) 0.0022(19) 0.0137(19) 0.0049(19)
C24 0.037(3) 0.056(3) 0.054(3) 0.002(2) 0.016(2) -0.002(2)
C25 0.038(3) 0.069(3) 0.059(3) 0.002(2) 0.014(2) -0.007(2)
C51 0.054(3) 0.034(3) 0.058(3) 0.002(2) 0.008(2) -0.005(2)
C4 0.072(3) 0.038(3) 0.048(3) 0.005(2) -0.001(2) -0.001(2)
C9 0.055(3) 0.044(3) 0.040(3) 0.003(2) 0.004(2) 0.004(2)
C50 0.048(3) 0.038(3) 0.060(3) -0.003(2) 0.015(2) -0.001(2)
C23 0.043(3) 0.054(3) 0.057(3) 0.004(2) 0.014(2) -0.002(2)
C11 0.043(3) 0.055(3) 0.061(3) 0.001(2) 0.021(2) 0.001(2)
C3 0.059(3) 0.051(3) 0.066(4) 0.007(3) -0.012(3) 0.002(3)
C35 0.041(3) 0.072(3) 0.041(3) 0.004(2) 0.015(2) -0.006(2)
C52 0.069(3) 0.035(3) 0.054(3) -0.006(2) 0.013(2) -0.002(2)
C2 0.058(3) 0.053(4) 0.085(4) 0.002(3) 0.003(3) -0.003(3)
C49 0.046(3) 0.056(3) 0.057(3) -0.001(2) 0.013(2) -0.008(3)
C27 0.059(3) 0.064(3) 0.057(3) -0.006(3) 0.014(3) -0.015(3)
C47 0.073(3) 0.039(3) 0.064(3) -0.002(2) 0.023(3) -0.005(2)
C1 0.053(3) 0.058(4) 0.071(4) 0.000(2) 0.016(3) -0.007(3)
C21 0.039(3) 0.072(3) 0.061(3) 0.011(2) 0.010(2) 0.008(2)
C8 0.061(3) 0.046(3) 0.040(3) 0.007(2) 0.010(2) 0.010(2)
C26 0.035(3) 0.079(3) 0.054(3) 0.010(2) 0.012(2) -0.002(2)
C22 0.042(3) 0.064(3) 0.066(3) 0.004(2) 0.012(2) 0.003(3)
C38 0.055(3) 0.069(4) 0.078(4) -0.016(3) 0.026(3) -0.011(3)
C37 0.049(3) 0.050(3) 0.063(3) -0.008(2) 0.016(2) -0.005(2)
C48 0.057(3) 0.053(3) 0.073(3) 0.000(3) 0.023(3) -0.008(3)
C34 0.050(3) 0.073(3) 0.043(3) 0.002(2) 0.011(2) 0.002(2)
C14 0.047(3) 0.079(4) 0.070(3) -0.010(3) 0.019(3) -0.015(3)
C40 0.049(3) 0.039(3) 0.077(3) -0.005(2) 0.008(2) -0.005(3)
C28 0.053(3) 0.080(4) 0.069(4) -0.007(3) 0.011(3) -0.028(3)
C10 0.060(3) 0.054(3) 0.058(3) 0.003(2) 0.022(2) 0.009(2)
C5 0.099(4) 0.060(4) 0.041(3) 0.009(3) 0.004(3) 0.003(3)
C12 0.060(3) 0.064(3) 0.083(4) -0.009(3) 0.022(3) 0.000(3)
C36 0.060(3) 0.065(3) 0.059(3) -0.009(3) 0.020(3) 0.001(3)
C6 0.107(4) 0.080(4) 0.044(3) 0.016(4) 0.018(3) 0.008(3)
C43 0.085(4) 0.046(3) 0.057(3) 0.001(3) 0.006(3) -0.005(3)
C39 0.052(3) 0.062(4) 0.092(4) -0.006(3) 0.020(3) -0.013(3)
C7 0.081(4) 0.066(4) 0.048(3) 0.010(3) 0.022(3) 0.010(3)
C46 0.101(4) 0.056(4) 0.069(4) 0.008(3) 0.037(3) -0.003(3)
C20 0.057(4) 0.091(4) 0.080(4) 0.021(3) 0.020(3) 0.025(3)
C29 0.051(3) 0.097(4) 0.055(3) 0.002(3) 0.007(3) -0.021(3)
C30 0.045(3) 0.091(4) 0.043(3) 0.007(3) 0.009(2) -0.008(2)
C41 0.053(3) 0.057(4) 0.089(4) -0.004(3) -0.001(3) -0.008(3)
C42 0.080(4) 0.055(4) 0.076(4) 0.000(3) -0.003(3) -0.007(3)
C13 0.061(4) 0.074(4) 0.094(4) -0.019(3) 0.021(3) -0.017(3)
C31 0.064(4) 0.111(4) 0.048(3) 0.007(3) 0.002(3) 0.005(3)
C17 0.044(3) 0.107(4) 0.058(3) 0.011(3) 0.011(3) -0.011(3)
C44 0.112(5) 0.061(4) 0.065(4) 0.008(4) 0.016(3) -0.002(3)
C18 0.057(4) 0.131(5) 0.062(4) 0.018(3) 0.009(3) 0.007(4)
C19 0.067(4) 0.124(5) 0.071(4) 0.027(4) 0.008(3) 0.024(4)
C45 0.129(5) 0.069(4) 0.066(4) 0.012(4) 0.030(4) -0.005(3)
C16 0.054(4) 0.122(5) 0.069(4) -0.002(3) 0.012(3) -0.023(3)
C33 0.066(4) 0.088(4) 0.065(3) -0.005(3) 0.009(3) 0.015(3)
C15 0.056(4) 0.105(5) 0.081(4) -0.018(3) 0.014(3) -0.030(3)
C32 0.086(5) 0.113(5) 0.053(4) 0.005(4) 0.000(3) 0.023(3)
O3 0.100(4) 0.401(13) 0.090(4) 0.045(5) 0.021(4) 0.048(5)
O2 0.256(10) 0.187(6) 0.246(10) 0.016(6) 0.099(8) 0.088(6)
O1 0.201(8) 0.253(8) 0.170(7) -0.016(6) 0.000(6) -0.078(7)
S1 0.0939(16) 0.157(2) 0.0820(15) -0.0174(15) 0.0165(12) -0.0017(14)
C53 0.173(8) 0.130(7) 0.210(9) -0.030(6) 0.112(7) -0.010(6)
F2 0.316(10) 0.199(7) 0.310(9) -0.005(6) 0.210(8) 0.070(6)
F1 0.336(10) 0.268(9) 0.281(9) -0.081(7) 0.221(8) -0.093(7)
F3 0.160(6) 0.309(10) 0.416(12) 0.006(6) 0.151(7) 0.077(8)

loop_
_atom_type_symbol
_atom_type_description
_atom_type_scat_dispersion_real
_atom_type_scat_dispersion_imag
_atom_type_scat_source
C C 0.0033 0.0016 'International Tables Vol C Tables 4.2.6.8 and 6.1.1.4'
H H 0.0000 0.0000 'International Tables Vol C Tables 4.2.6.8 and 6.1.1.4'
Ag Ag -0.8971 1.1015 'International Tables Vol C Tables 4.2.6.8 and 6.1.1.4'
F F 0.0171 0.0103 'International Tables Vol C Tables 4.2.6.8 and 6.1.1.4'
N N 0.0061 0.0033 'International Tables Vol C Tables 4.2.6.8 and 6.1.1.4'
O O 0.0106 0.0060 'International Tables Vol C Tables 4.2.6.8 and 6.1.1.4'
S S 0.1246 0.1234 'International Tables Vol C Tables 4.2.6.8 and 6.1.1.4'

loop_
_geom_angle_atom_site_label_1
_geom_angle_atom_site_label_2
_geom_angle_atom_site_label_3
_geom_angle
_geom_angle_publ_flag
N3 Ag1 N4 72.24(15) y
N3 Ag1 N2 120.45(15) y
N1 Ag1 N3 151.52(16) y
N1 Ag1 N4 119.33(15) y
N1 Ag1 N2 73.09(15) y
N2 Ag1 N4 131.88(14) y
C35 N3 Ag1 117.9(3) ?
C27 N3 Ag1 123.0(4) ?
C27 N3 C35 118.3(5) ?
C9 N1 Ag1 117.5(3) ?
C1 N1 Ag1 124.6(4) ?
C1 N1 C9 117.3(5) ?
C34 N4 Ag1 111.0(3) ?
C36 N4 Ag1 121.2(4) ?
C36 N4 C34 119.0(5) ?
C8 N2 Ag1 111.0(3) ?
C10 N2 Ag1 121.2(4) ?
C10 N2 C8 120.1(5) ?
C25 C24 C23 117.8(5) ?
C11 C24 C25 118.2(5) ?
C11 C24 C23 124.0(5) ?
C24 C25 C26 119.8(5) ?
C14 C25 C24 121.0(5) ?
C14 C25 C26 119.2(5) ?
C50 C51 C52 119.6(5) ?
C50 C51 C40 120.8(5) ?
C40 C51 C52 119.6(5) ?
C3 C4 C9 117.4(6) ?
C3 C4 C5 124.1(6) ?
C5 C4 C9 118.5(6) ?
N1 C9 C4 121.6(5) ?
N1 C9 C8 119.0(4) ?
C4 C9 C8 119.4(5) ?
C51 C50 C49 119.2(5) ?
C51 C50 C37 117.9(5) ?
C37 C50 C49 122.9(5) ?
C24 C23 H23 119.2 ?
C22 C23 C24 121.5(5) ?
C22 C23 H23 119.2 ?
C24 C11 C10 123.9(5) ?
C12 C11 C24 119.5(5) ?
C12 C11 C10 116.5(5) ?
C4 C3 H3 119.8 ?
C2 C3 C4 120.4(6) ?
C2 C3 H3 119.8 ?
N3 C35 C34 118.9(5) ?
N3 C35 C30 121.1(5) ?
C34 C35 C30 120.0(5) ?
C47 C52 C51 119.9(5) ?
C43 C52 C51 120.6(6) ?
C43 C52 C47 119.5(5) ?
C3 C2 H2 120.5 ?
C3 C2 C1 118.9(6) ?
C1 C2 H2 120.5 ?
C50 C49 H49 119.6 ?
C48 C49 C50 120.9(5) ?
C48 C49 H49 119.6 ?
N3 C27 H27 118.4 ?
N3 C27 C28 123.2(6) ?
C28 C27 H27 118.4 ?
C52 C47 C48 118.3(5) ?
C46 C47 C52 119.1(5) ?
C46 C47 C48 122.6(6) ?
N1 C1 C2 124.4(6) ?
N1 C1 H1 117.8 ?
C2 C1 H1 117.8 ?
C26 C21 C22 118.7(5) ?
C26 C21 C20 119.7(5) ?
C22 C21 C20 121.6(6) ?
N2 C8 C9 118.2(5) ?
C7 C8 N2 123.0(5) ?
C7 C8 C9 118.7(5) ?
C25 C26 C17 119.8(6) ?
C21 C26 C25 120.1(5) ?
C21 C26 C17 120.0(6) ?
C23 C22 C21 121.8(5) ?
C23 C22 H22 119.1 ?
C21 C22 H22 119.1 ?
C37 C38 H38 119.3 ?
C39 C38 H38 119.3 ?
C39 C38 C37 121.4(6) ?
C50 C37 C36 124.6(5) ?
C38 C37 C50 119.7(5) ?
C38 C37 C36 115.6(5) ?
C49 C48 C47 121.9(5) ?
C49 C48 H48 119.0 ?
C47 C48 H48 119.0 ?
C35 C34 N4 118.6(5) ?
C33 C34 N4 121.2(5) ?
C33 C34 C35 120.0(5) ?
C25 C14 C15 119.1(6) ?
C13 C14 C25 118.3(5) ?
C13 C14 C15 122.6(6) ?
C51 C40 C41 118.5(6) ?
C39 C40 C51 119.0(5) ?
C39 C40 C41 122.5(6) ?
C27 C28 H28 120.5 ?
C29 C28 C27 118.9(6) ?
C29 C28 H28 120.5 ?
N2 C10 C11 124.4(5) ?
N2 C10 H10 117.8 ?
C11 C10 H10 117.8 ?
C4 C5 H5 119.6 ?
C6 C5 C4 120.8(6) ?
C6 C5 H5 119.6 ?
C11 C12 H12 119.1 ?
C13 C12 C11 121.8(6) ?
C13 C12 H12 119.1 ?
N4 C36 C37 123.7(5) ?
N4 C36 H36 118.2 ?
C37 C36 H36 118.2 ?
C5 C6 H6 119.0 ?
C5 C6 C7 121.9(6) ?
C7 C6 H6 119.0 ?
C52 C43 C42 118.2(6) ?
C44 C43 C52 119.2(6) ?
C44 C43 C42 122.6(6) ?
C38 C39 C40 120.9(6) ?
C38 C39 H39 119.6 ?
C40 C39 H39 119.6 ?
C8 C7 C6 120.6(6) ?
C8 C7 H7 119.7 ?
C6 C7 H7 119.7 ?
C47 C46 H46 120.4 ?
C45 C46 C47 119.3(7) ?
C45 C46 H46 120.4 ?
C21 C20 H20 120.7 ?
C19 C20 C21 118.6(7) ?
C19 C20 H20 120.7 ?
C28 C29 H29 119.5 ?
C28 C29 C30 120.9(5) ?
C30 C29 H29 119.5 ?
C29 C30 C35 117.5(5) ?
C29 C30 C31 124.1(6) ?
C31 C30 C35 118.4(6) ?
C40 C41 H41 119.3 ?
C42 C41 C40 121.4(6) ?
C42 C41 H41 119.3 ?
C43 C42 H42 119.2 ?
C41 C42 C43 121.6(6) ?
C41 C42 H42 119.2 ?
C14 C13 H13 119.5 ?
C12 C13 C14 121.1(6) ?
C12 C13 H13 119.5 ?
C30 C31 H31 119.7 ?
C32 C31 C30 120.6(6) ?
C32 C31 H31 119.7 ?
C18 C17 C26 117.6(6) ?
C18 C17 C16 123.9(6) ?
C16 C17 C26 118.5(6) ?
C43 C44 H44 119.0 ?
C45 C44 C43 121.9(7) ?
C45 C44 H44 119.0 ?
C17 C18 H18 118.8 ?
C19 C18 C17 122.5(7) ?
C19 C18 H18 118.8 ?
C20 C19 H19 119.2 ?
C18 C19 C20 121.5(7) ?
C18 C19 H19 119.2 ?
C46 C45 H45 119.5 ?
C44 C45 C46 121.0(7) ?
C44 C45 H45 119.5 ?
C17 C16 H16 119.5 ?
C15 C16 C17 121.0(6) ?
C15 C16 H16 119.5 ?
C34 C33 H33 120.7 ?
C34 C33 C32 118.7(6) ?
C32 C33 H33 120.7 ?
C14 C15 H15 118.8 ?
C16 C15 C14 122.3(7) ?
C16 C15 H15 118.8 ?
C31 C32 C33 122.2(6) ?
C31 C32 H32 118.9 ?
C33 C32 H32 118.9 ?
O3 S1 O2 115.4(6) ?
O3 S1 O1 122.5(6) ?
O3 S1 C53 105.0(6) ?
O2 S1 C53 96.7(6) ?
O1 S1 O2 105.8(6) ?
O1 S1 C53 108.2(7) ?
F2 C53 S1 113.8(10) ?
F2 C53 F3 103.2(10) ?
F1 C53 S1 116.2(9) ?
F1 C53 F2 101.8(13) ?
F1 C53 F3 105.9(12) ?
F3 C53 S1 114.4(12) ?

loop_
_geom_bond_atom_site_label_1
_geom_bond_atom_site_label_2
_geom_bond_distance
_geom_bond_publ_flag
Ag1 N3 2.249(4) y
Ag1 N1 2.228(4) y
Ag1 N4 2.411(4) y
Ag1 N2 2.399(4) y
N3 C35 1.368(7) ?
N3 C27 1.326(6) ?
N1 C9 1.364(7) ?
N1 C1 1.321(7) ?
N4 C34 1.420(7) ?
N4 C36 1.286(6) ?
N2 C8 1.400(6) ?
N2 C10 1.274(6) ?
C24 C25 1.424(7) ?
C24 C23 1.434(7) ?
C24 C11 1.413(7) ?
C25 C26 1.427(7) ?
C25 C14 1.406(7) ?
C51 C50 1.416(7) ?
C51 C52 1.428(8) ?
C51 C40 1.417(7) ?
C4 C9 1.430(7) ?
C4 C3 1.400(8) ?
C4 C5 1.412(9) ?
C9 C8 1.434(7) ?
C50 C49 1.434(7) ?
C50 C37 1.426(7) ?
C23 H23 0.9300 ?
C23 C22 1.344(7) ?
C11 C10 1.473(7) ?
C11 C12 1.384(7) ?
C3 H3 0.9300 ?
C3 C2 1.336(9) ?
C35 C34 1.407(7) ?
C35 C30 1.424(7) ?
C52 C47 1.426(8) ?
C52 C43 1.413(7) ?
C2 H2 0.9300 ?
C2 C1 1.396(8) ?
C49 H49 0.9300 ?
C49 C48 1.346(7) ?
C27 H27 0.9300 ?
C27 C28 1.404(7) ?
C47 C48 1.433(7) ?
C47 C46 1.410(8) ?
C1 H1 0.9300 ?
C21 C26 1.406(8) ?
C21 C22 1.417(8) ?
C21 C20 1.426(8) ?
C8 C7 1.386(7) ?
C26 C17 1.436(7) ?
C22 H22 0.9300 ?
C38 H38 0.9300 ?
C38 C37 1.387(7) ?
C38 C39 1.375(7) ?
C37 C36 1.454(7) ?
C48 H48 0.9300 ?
C34 C33 1.392(8) ?
C14 C13 1.396(8) ?
C14 C15 1.431(8) ?
C40 C39 1.387(8) ?
C40 C41 1.440(7) ?
C28 H28 0.9300 ?
C28 C29 1.336(8) ?
C10 H10 0.9300 ?
C5 H5 0.9300 ?
C5 C6 1.342(9) ?
C12 H12 0.9300 ?
C12 C13 1.364(8) ?
C36 H36 0.9300 ?
C6 H6 0.9300 ?
C6 C7 1.391(8) ?
C43 C42 1.437(9) ?
C43 C44 1.377(9) ?
C39 H39 0.9300 ?
C7 H7 0.9300 ?
C46 H46 0.9300 ?
C46 C45 1.395(8) ?
C20 H20 0.9300 ?
C20 C19 1.382(9) ?
C29 H29 0.9300 ?
C29 C30 1.400(8) ?
C30 C31 1.410(8) ?
C41 H41 0.9300 ?
C41 C42 1.344(9) ?
C42 H42 0.9300 ?
C13 H13 0.9300 ?
C31 H31 0.9300 ?
C31 C32 1.343(9) ?
C17 C18 1.382(9) ?
C17 C16 1.427(9) ?
C44 H44 0.9300 ?
C44 C45 1.359(9) ?
C18 H18 0.9300 ?
C18 C19 1.366(10) ?
C19 H19 0.9300 ?
C45 H45 0.9300 ?
C16 H16 0.9300 ?
C16 C15 1.327(9) ?
C33 H33 0.9300 ?
C33 C32 1.411(8) ?
C15 H15 0.9300 ?
C32 H32 0.9300 ?
O3 S1 1.321(7) ?
O2 S1 1.515(9) ?
O1 S1 1.352(8) ?
S1 C53 1.698(11) ?
C53 F2 1.309(13) ?
C53 F1 1.268(13) ?
C53 F3 1.320(15) ?

loop_
_geom_hbond_atom_site_label_D
_geom_hbond_atom_site_label_H
_geom_hbond_atom_site_label_A
_geom_hbond_site_symmetry_A
_geom_hbond_distance_DH
_geom_hbond_distance_HA
_geom_hbond_distance_DA
_geom_hbond_angle_DHA
C3 H3 O3 4_475 0.93 2.44 3.359(10) 139.9

loop_
_geom_torsion_atom_site_label_1
_geom_torsion_atom_site_label_2
_geom_torsion_atom_site_label_3
_geom_torsion_atom_site_label_4
_geom_torsion
Ag1 N3 C35 C34 -11.9(6)
Ag1 N3 C35 C30 169.1(4)
Ag1 N3 C27 C28 -168.9(4)
Ag1 N1 C9 C4 170.0(3)
Ag1 N1 C9 C8 -8.7(6)
Ag1 N1 C1 C2 -170.8(4)
Ag1 N4 C34 C35 5.4(6)
Ag1 N4 C34 C33 -170.8(4)
Ag1 N4 C36 C37 36.1(7)
Ag1 N2 C8 C9 7.1(5)
Ag1 N2 C8 C7 -168.5(4)
Ag1 N2 C10 C11 33.2(7)
N3 C35 C34 N4 3.7(7)
N3 C35 C34 C33 179.9(5)
N3 C35 C30 C29 0.0(8)
N3 C35 C30 C31 178.8(5)
N3 C27 C28 C29 0.7(9)
N1 C9 C8 N2 0.4(7)
N1 C9 C8 C7 176.3(4)
N4 C34 C33 C32 177.4(6)
N2 C8 C7 C6 177.6(5)
C24 C25 C26 C21 -0.2(8)
C24 C25 C26 C17 -178.4(5)
C24 C25 C14 C13 -0.9(8)
C24 C25 C14 C15 179.7(5)
C24 C23 C22 C21 -0.2(8)
C24 C11 C10 N2 32.7(8)
C24 C11 C12 C13 -3.6(9)
C25 C24 C23 C22 3.6(7)
C25 C24 C11 C10 -173.5(5)
C25 C24 C11 C12 3.3(7)
C25 C26 C17 C18 176.7(5)
C25 C26 C17 C16 -1.8(8)
C25 C14 C13 C12 0.8(9)
C25 C14 C15 C16 -0.8(9)
C51 C50 C49 C48 3.5(7)
C51 C50 C37 C38 6.0(7)
C51 C50 C37 C36 -169.9(5)
C51 C52 C47 C48 2.4(7)
C51 C52 C47 C46 -178.5(5)
C51 C52 C43 C42 0.1(8)
C51 C52 C43 C44 178.9(5)
C51 C40 C39 C38 4.4(8)
C51 C40 C41 C42 1.9(8)
C4 C9 C8 N2 -178.3(4)
C4 C9 C8 C7 -2.5(7)
C4 C3 C2 C1 -1.4(8)
C4 C5 C6 C7 -2.2(9)
C9 N1 C1 C2 0.5(7)
C9 C4 C3 C2 0.0(7)
C9 C4 C5 C6 1.6(8)
C9 C8 C7 C6 2.0(8)
C50 C51 C52 C47 1.1(7)
C50 C51 C52 C43 -177.7(4)
C50 C51 C40 C39 -2.7(7)
C50 C51 C40 C41 176.7(5)
C50 C49 C48 C47 0.2(8)
C50 C37 C36 N4 29.9(9)
C23 C24 C25 C26 -3.4(7)
C23 C24 C25 C14 177.1(5)
C23 C24 C11 C10 8.4(8)
C23 C24 C11 C12 -174.8(5)
C11 C24 C25 C26 178.4(5)
C11 C24 C25 C14 -1.1(8)
C11 C24 C23 C22 -178.3(5)
C11 C12 C13 C14 1.5(10)
C3 C4 C9 N1 1.7(7)
C3 C4 C9 C8 -179.6(4)
C3 C4 C5 C6 -178.1(5)
C3 C2 C1 N1 1.2(8)
C35 N3 C27 C28 0.6(8)
C35 C34 C33 C32 1.3(9)
C35 C30 C31 C32 1.2(9)
C52 C51 C50 C49 -4.0(7)
C52 C51 C50 C37 177.1(4)
C52 C51 C40 C39 177.8(5)
C52 C51 C40 C41 -2.7(7)
C52 C47 C48 C49 -3.1(8)
C52 C47 C46 C45 -1.5(8)
C52 C43 C42 C41 -1.0(8)
C52 C43 C44 C45 0.8(9)
C49 C50 C37 C38 -172.9(5)
C49 C50 C37 C36 11.2(8)
C27 N3 C35 C34 178.1(5)
C27 N3 C35 C30 -0.9(7)
C27 C28 C29 C30 -1.7(9)
C47 C52 C43 C42 -178.7(5)
C47 C52 C43 C44 0.1(8)
C47 C46 C45 C44 2.4(9)
C1 N1 C9 C4 -1.9(7)
C1 N1 C9 C8 179.4(4)
C21 C26 C17 C18 -1.5(8)
C21 C26 C17 C16 180.0(5)
C21 C20 C19 C18 -1.1(10)
C8 N2 C10 C11 -179.9(5)
C26 C25 C14 C13 179.6(5)
C26 C25 C14 C15 0.2(8)
C26 C21 C22 C23 -3.5(8)
C26 C21 C20 C19 -0.1(9)
C26 C17 C18 C19 0.3(10)
C26 C17 C16 C15 1.2(9)
C22 C21 C26 C25 3.6(8)
C22 C21 C26 C17 -178.2(5)
C22 C21 C20 C19 179.4(6)
C38 C37 C36 N4 -146.2(6)
C37 C50 C49 C48 -177.7(5)
C37 C38 C39 C40 -0.8(9)
C48 C47 C46 C45 177.5(5)
C34 N4 C36 C37 -179.3(5)
C34 C35 C30 C29 -179.1(5)
C34 C35 C30 C31 -0.2(8)
C34 C33 C32 C31 -0.3(11)
C14 C25 C26 C21 179.3(5)
C14 C25 C26 C17 1.1(8)
C40 C51 C50 C49 176.5(4)
C40 C51 C50 C37 -2.4(7)
C40 C51 C52 C47 -179.4(4)
C40 C51 C52 C43 1.8(7)
C40 C41 C42 C43 0.0(9)
C28 C29 C30 C35 1.4(8)
C28 C29 C30 C31 -177.4(6)
C10 N2 C8 C9 -142.8(5)
C10 N2 C8 C7 41.5(7)
C10 C11 C12 C13 173.4(6)
C5 C4 C9 N1 -178.0(5)
C5 C4 C9 C8 0.7(7)
C5 C4 C3 C2 179.7(5)
C5 C6 C7 C8 0.4(9)
C12 C11 C10 N2 -144.2(6)
C36 N4 C34 C35 -142.6(6)
C36 N4 C34 C33 41.3(8)
C43 C52 C47 C48 -178.8(5)
C43 C52 C47 C46 0.3(7)
C43 C44 C45 C46 -2.0(10)
C39 C38 C37 C50 -4.5(8)
C39 C38 C37 C36 171.7(5)
C39 C40 C41 C42 -178.7(6)
C46 C47 C48 C49 177.8(5)
C20 C21 C26 C25 -176.9(5)
C20 C21 C26 C17 1.3(8)
C20 C21 C22 C23 177.0(5)
C29 C30 C31 C32 180.0(6)
C30 C35 C34 N4 -177.2(5)
C30 C35 C34 C33 -1.0(8)
C30 C31 C32 C33 -1.0(11)
C41 C40 C39 C38 -175.0(5)
C42 C43 C44 C45 179.5(6)
C13 C14 C15 C16 179.8(6)
C17 C18 C19 C20 0.9(11)
C17 C16 C15 C14 0.1(10)
C44 C43 C42 C41 -179.7(6)
C18 C17 C16 C15 -177.3(6)
C16 C17 C18 C19 178.8(6)
C15 C14 C13 C12 -179.9(6)
O3 S1 C53 F2 -63.8(13)
O3 S1 C53 F1 53.9(14)
O3 S1 C53 F3 177.8(10)
O2 S1 C53 F2 177.6(12)
O2 S1 C53 F1 -64.7(14)
O2 S1 C53 F3 59.3(11)
O1 S1 C53 F2 68.5(14)
O1 S1 C53 F1 -173.7(12)
O1 S1 C53 F3 -49.8(12)

_cod_database_fobs_code 2241863
